data_4088352
loop_
_publ_author_name
'Ve\<ce\<ra, Milo\<s'
'Varga, Vojtech'
'C\'isa\<rov\'a, Ivana'
'Pinkas, Ji\<r\'i'
'Kucharczyk, Pavel'
'Sedla\<r\'ik, Vladim\'ir'
'Lama\<c, Martin'

_publ_section_title
;
 Group 4 Metal Complexes of Chelating Cyclopentadienyl-ketimide Ligands
;
_journal_issue 5
_journal_name_full Organometallics
_journal_page_first 785
_journal_paper_doi 10.1021/acs.organomet.6b00019
_journal_volume 35
_journal_year 2016
_chemical_formula_moiety 'C26 H40 Cl N Ti'
_chemical_formula_sum 'C26 H40 Cl N Ti'
_chemical_formula_weight 449.94
_space_group_IT_number 14
_space_group_name_Hall '-P 2yn'
_space_group_name_H-M_alt 'P 1 21/n 1'
_symmetry_cell_setting monoclinic
_symmetry_space_group_name_Hall '-P 2yn'
_symmetry_space_group_name_H-M 'P 1 21/n 1'
_atom_sites_solution_hydrogens geom
_atom_sites_solution_primary direct
_atom_sites_solution_secondary difmap
_audit_creation_method SHELXL-97
_cell_angle_alpha 90.00
_cell_angle_beta 95.4840(10)
_cell_angle_gamma 90.00
_cell_formula_units_Z 4
_cell_length_a 8.3488(2)
_cell_length_b 19.1766(4)
_cell_length_c 15.0450(3)
_cell_measurement_reflns_used 6448
_cell_measurement_temperature 150(2)
_cell_measurement_theta_max 25.99
_cell_measurement_theta_min 2.671
_cell_volume 2397.70(9)
_computing_structure_refinement 'SHELXL-97 (Sheldrick, 1997)'
_computing_structure_solution 'SHELXS-97 (Sheldrick, 1990)'
_diffrn_ambient_temperature 150(2)
_diffrn_measured_fraction_theta_full 0.999
_diffrn_measured_fraction_theta_max 0.999
_diffrn_measurement_device_type 'Bruker APEX-II CCD'
_diffrn_measurement_method '\f and \w scans'
_diffrn_radiation_monochromator graphite
_diffrn_radiation_source 'fine-focus sealed tube'
_diffrn_radiation_type MoK\a
_diffrn_radiation_wavelength 0.71073
_diffrn_reflns_av_R_equivalents 0.0202
_diffrn_reflns_av_sigmaI/netI 0.0265
_diffrn_reflns_limit_h_max 10
_diffrn_reflns_limit_h_min -10
_diffrn_reflns_limit_k_max 17
_diffrn_reflns_limit_k_min -23
_diffrn_reflns_limit_l_max 18
_diffrn_reflns_limit_l_min -18
_diffrn_reflns_number 13703
_diffrn_reflns_theta_full 26.00
_diffrn_reflns_theta_max 26.00
_diffrn_reflns_theta_min 1.73
_exptl_absorpt_coefficient_mu 0.481
_exptl_absorpt_correction_T_max 0.9292
_exptl_absorpt_correction_T_min 0.8614
_exptl_absorpt_correction_type multi-scan
_exptl_crystal_colour red
_exptl_crystal_density_diffrn 1.246
_exptl_crystal_density_method 'not measured'
_exptl_crystal_description prism
_exptl_crystal_F_000 968
_exptl_crystal_size_max 0.32
_exptl_crystal_size_mid 0.16
_exptl_crystal_size_min 0.16
_refine_diff_density_max 0.438
_refine_diff_density_min -0.395
_refine_diff_density_rms 0.053
_refine_ls_extinction_method none
_refine_ls_goodness_of_fit_ref 1.030
_refine_ls_hydrogen_treatment constr
_refine_ls_matrix_type full
_refine_ls_number_parameters 274
_refine_ls_number_reflns 4721
_refine_ls_number_restraints 0
_refine_ls_restrained_S_all 1.030
_refine_ls_R_factor_all 0.0472
_refine_ls_R_factor_gt 0.0387
_refine_ls_shift/su_max 0.003
_refine_ls_shift/su_mean 0.000
_refine_ls_structure_factor_coef Fsqd
_refine_ls_weighting_details 'calc w=1/[\s^2^(Fo^2^)+(0.0441P)^2^+1.9974P] where P=(Fo^2^+2Fc^2^)/3'
_refine_ls_weighting_scheme calc
_refine_ls_wR_factor_gt 0.0936
_refine_ls_wR_factor_ref 0.0976
_reflns_number_gt 4041
_reflns_number_total 4721
_reflns_threshold_expression >2sigma(I)
_cod_data_source_file 5b.cif
_cod_data_source_block ml_mv15_lamac
_cod_depositor_comments
;
The following automatic conversions were performed:

data item '_symmetry_cell_setting' value 'Monoclinic' was changed to
'monoclinic' in accordance with the
/home/saulius/struct/COD-crude-data/automatic-downloads/DataCite-retrospective/ACS/depositions/lib/dictionaries/cif_core.dic
dictionary named 'cif_core.dic' version 2.4.2 last updated on
2011-04-26.

Automatic conversion script
Id: cif_fix_values 6909 2019-04-08 15:41:33Z antanas 
;
_cod_original_sg_symbol_H-M P21/n
_cod_database_code 4088352

loop_
_symmetry_equiv_pos_as_xyz
'x, y, z'
'-x+1/2, y+1/2, -z+1/2'
'-x, -y, -z'
'x-1/2, -y-1/2, z-1/2'

loop_
_atom_site_label
_atom_site_type_symbol
_atom_site_fract_x
_atom_site_fract_y
_atom_site_fract_z
_atom_site_U_iso_or_equiv
_atom_site_adp_type
_atom_site_occupancy
_atom_site_symmetry_multiplicity
_atom_site_calc_flag
_atom_site_refinement_flags
Ti1 Ti 0.83043(4) 0.170524(17) 0.87755(2) 0.01557(10) Uani 1 1 d .
C1 C 0.6747(2) 0.06746(10) 0.90860(13) 0.0204(4) Uani 1 1 d .
C2 C 0.8301(3) 0.06204(10) 0.95417(14) 0.0251(4) Uani 1 1 d .
H2 H 0.9086 0.0282 0.9427 0.030 Uiso 1 1 calc R
C3 C 0.8500(3) 0.11493(12) 1.01948(14) 0.0328(5) Uani 1 1 d .
H3 H 0.9427 0.1222 1.0602 0.039 Uiso 1 1 calc R
C4 C 0.7101(3) 0.15447(11) 1.01376(14) 0.0327(5) Uani 1 1 d .
H4 H 0.6901 0.1933 1.0503 0.039 Uiso 1 1 calc R
C5 C 0.6023(3) 0.12703(10) 0.94418(14) 0.0263(5) Uani 1 1 d .
H5 H 0.4992 0.1453 0.9246 0.032 Uiso 1 1 calc R
C6 C 0.5945(2) 0.01409(10) 0.84322(13) 0.0227(4) Uani 1 1 d .
C7 C 0.4217(3) 0.00244(13) 0.86871(16) 0.0355(5) Uani 1 1 d .
H7A H 0.4258 -0.0141 0.9305 0.053 Uiso 1 1 calc R
H7B H 0.3675 -0.0324 0.8288 0.053 Uiso 1 1 calc R
H7C H 0.3620 0.0465 0.8631 0.053 Uiso 1 1 calc R
C8 C 0.6854(3) -0.05533(11) 0.85924(16) 0.0338(5) Uani 1 1 d .
H8A H 0.7949 -0.0504 0.8417 0.051 Uiso 1 1 calc R
H8B H 0.6291 -0.0922 0.8235 0.051 Uiso 1 1 calc R
H8C H 0.6902 -0.0676 0.9227 0.051 Uiso 1 1 calc R
C9 C 0.5906(2) 0.03707(10) 0.74078(13) 0.0215(4) Uani 1 1 d .
C10 C 0.4739(2) 0.09823(11) 0.72094(15) 0.0267(5) Uani 1 1 d .
H10A H 0.4773 0.1132 0.6589 0.040 Uiso 1 1 calc R
H10B H 0.5055 0.1371 0.7611 0.040 Uiso 1 1 calc R
H10C H 0.3644 0.0834 0.7302 0.040 Uiso 1 1 calc R
C11 C 0.5259(3) -0.02291(12) 0.67923(16) 0.0333(5) Uani 1 1 d .
H11A H 0.4251 -0.0404 0.6992 0.050 Uiso 1 1 calc R
H11B H 0.6053 -0.0607 0.6815 0.050 Uiso 1 1 calc R
H11C H 0.5062 -0.0057 0.6178 0.050 Uiso 1 1 calc R
C12 C 0.7618(2) 0.06407(10) 0.72622(12) 0.0185(4) Uani 1 1 d .
N1 N 0.81082(18) 0.11601(8) 0.77238(10) 0.0170(3) Uani 1 1 d .
C13 C 0.8776(3) 0.03317(11) 0.66077(14) 0.0256(5) Uani 1 1 d .
C14 C 0.9344(4) -0.04083(13) 0.6859(2) 0.0521(8) Uani 1 1 d .
H14A H 1.0080 -0.0572 0.6433 0.078 Uiso 1 1 calc R
H14B H 0.8413 -0.0720 0.6842 0.078 Uiso 1 1 calc R
H14C H 0.9903 -0.0406 0.7462 0.078 Uiso 1 1 calc R
C15 C 0.7998(3) 0.03537(18) 0.56473(16) 0.0527(8) Uani 1 1 d .
H15A H 0.7521 0.0815 0.5523 0.079 Uiso 1 1 calc R
H15B H 0.7158 -0.0003 0.5566 0.079 Uiso 1 1 calc R
H15C H 0.8817 0.0264 0.5236 0.079 Uiso 1 1 calc R
C16 C 1.0285(3) 0.07819(14) 0.66614(18) 0.0435(6) Uani 1 1 d .
H16A H 1.1058 0.0581 0.6282 0.065 Uiso 1 1 calc R
H16B H 1.0768 0.0800 0.7281 0.065 Uiso 1 1 calc R
H16C H 1.0001 0.1255 0.6455 0.065 Uiso 1 1 calc R
C19 C 0.7455(2) 0.25867(9) 0.76419(14) 0.0224(4) Uani 1 1 d .
C20 C 0.9075(2) 0.27193(9) 0.79509(13) 0.0198(4) Uani 1 1 d .
C21 C 0.9147(3) 0.29142(10) 0.88535(14) 0.0270(5) Uani 1 1 d .
C22 C 0.7584(3) 0.28919(11) 0.91138(15) 0.0340(6) Uani 1 1 d .
C23 C 0.6526(3) 0.26845(10) 0.83720(18) 0.0332(6) Uani 1 1 d .
C24 C 0.6847(4) 0.24652(13) 0.66882(17) 0.0467(7) Uani 1 1 d .
H24A H 0.7154 0.2858 0.6325 0.070 Uiso 1 1 calc R
H24B H 0.5672 0.2423 0.6637 0.070 Uiso 1 1 calc R
H24C H 0.7317 0.2035 0.6477 0.070 Uiso 1 1 calc R
C25 C 1.0459(3) 0.27132(13) 0.73818(17) 0.0389(6) Uani 1 1 d .
H25A H 1.1019 0.3163 0.7435 0.058 Uiso 1 1 calc R
H25B H 1.0053 0.2634 0.6757 0.058 Uiso 1 1 calc R
H25C H 1.1208 0.2339 0.7582 0.058 Uiso 1 1 calc R
C26 C 1.0617(4) 0.31810(13) 0.94078(19) 0.0520(8) Uani 1 1 d .
H26A H 1.0549 0.3689 0.9461 0.078 Uiso 1 1 calc R
H26B H 1.1582 0.3057 0.9119 0.078 Uiso 1 1 calc R
H26C H 1.0676 0.2970 1.0003 0.078 Uiso 1 1 calc R
C27 C 0.7115(6) 0.31810(14) 0.9986(2) 0.0826(14) Uani 1 1 d .
H27A H 0.7836 0.2993 1.0481 0.124 Uiso 1 1 calc R
H27B H 0.6004 0.3047 1.0064 0.124 Uiso 1 1 calc R
H27C H 0.7199 0.3691 0.9981 0.124 Uiso 1 1 calc R
C28 C 0.4723(3) 0.27155(14) 0.8327(3) 0.0695(11) Uani 1 1 d .
H28A H 0.4364 0.3196 0.8206 0.104 Uiso 1 1 calc R
H28B H 0.4370 0.2562 0.8898 0.104 Uiso 1 1 calc R
H28C H 0.4259 0.2409 0.7848 0.104 Uiso 1 1 calc R
Cl1 Cl 1.12193(6) 0.15508(3) 0.90817(4) 0.03076(14) Uani 1 1 d .

loop_
_atom_site_aniso_label
_atom_site_aniso_U_11
_atom_site_aniso_U_22
_atom_site_aniso_U_33
_atom_site_aniso_U_23
_atom_site_aniso_U_13
_atom_site_aniso_U_12
Ti1 0.01631(18) 0.01466(17) 0.01572(18) 0.00122(13) 0.00156(13) -0.00050(12)
C1 0.0241(10) 0.0186(9) 0.0195(10) 0.0066(8) 0.0065(8) -0.0017(8)
C2 0.0314(12) 0.0208(10) 0.0229(10) 0.0087(8) 0.0011(9) -0.0017(8)
C3 0.0478(14) 0.0325(12) 0.0169(10) 0.0076(9) -0.0027(9) -0.0119(10)
C4 0.0567(16) 0.0241(11) 0.0197(11) 0.0000(9) 0.0152(10) -0.0082(10)
C5 0.0315(12) 0.0212(10) 0.0285(11) 0.0056(9) 0.0151(9) -0.0014(8)
C6 0.0239(10) 0.0183(9) 0.0260(11) 0.0043(8) 0.0029(8) -0.0030(8)
C7 0.0286(12) 0.0390(13) 0.0396(13) 0.0043(11) 0.0074(10) -0.0124(10)
C8 0.0455(14) 0.0186(10) 0.0357(13) 0.0026(9) -0.0040(11) 0.0005(9)
C9 0.0218(10) 0.0192(9) 0.0229(10) -0.0011(8) -0.0002(8) -0.0021(8)
C10 0.0174(10) 0.0291(11) 0.0327(12) 0.0048(9) -0.0028(8) -0.0005(8)
C11 0.0325(12) 0.0315(12) 0.0349(13) -0.0065(10) -0.0018(10) -0.0090(10)
C12 0.0202(10) 0.0177(9) 0.0175(9) 0.0031(8) 0.0011(8) 0.0022(7)
N1 0.0165(8) 0.0174(8) 0.0172(8) 0.0031(6) 0.0027(6) 0.0017(6)
C13 0.0286(11) 0.0250(10) 0.0238(11) -0.0035(8) 0.0066(9) 0.0037(8)
C14 0.0583(18) 0.0351(14) 0.0680(19) 0.0017(13) 0.0323(15) 0.0172(12)
C15 0.0487(17) 0.085(2) 0.0251(13) -0.0099(13) 0.0058(12) 0.0148(15)
C16 0.0359(14) 0.0537(16) 0.0448(15) -0.0148(12) 0.0238(12) -0.0060(12)
C19 0.0250(11) 0.0122(9) 0.0282(11) 0.0045(8) -0.0063(8) -0.0017(7)
C20 0.0205(10) 0.0155(9) 0.0231(10) 0.0065(8) 0.0003(8) 0.0003(7)
C21 0.0419(13) 0.0144(9) 0.0230(11) 0.0023(8) -0.0064(9) -0.0041(9)
C22 0.0574(16) 0.0155(10) 0.0320(12) 0.0020(9) 0.0193(11) 0.0051(10)
C23 0.0213(11) 0.0159(10) 0.0641(17) 0.0116(10) 0.0134(11) 0.0046(8)
C24 0.0717(19) 0.0257(12) 0.0360(14) 0.0106(10) -0.0304(13) -0.0116(12)
C25 0.0321(13) 0.0395(13) 0.0479(15) 0.0177(11) 0.0180(11) 0.0032(10)
C26 0.072(2) 0.0271(12) 0.0496(16) 0.0036(12) -0.0341(14) -0.0115(12)
C27 0.172(4) 0.0259(14) 0.061(2) 0.0012(13) 0.070(2) 0.0181(18)
C28 0.0235(13) 0.0313(14) 0.157(4) 0.0232(18) 0.0261(17) 0.0096(11)
Cl1 0.0198(3) 0.0318(3) 0.0392(3) 0.0035(2) -0.0050(2) 0.0021(2)

loop_
_atom_type_symbol
_atom_type_description
_atom_type_scat_dispersion_real
_atom_type_scat_dispersion_imag
_atom_type_scat_source
C C 0.0033 0.0016 'International Tables Vol C Tables 4.2.6.8 and 6.1.1.4'
H H 0.0000 0.0000 'International Tables Vol C Tables 4.2.6.8 and 6.1.1.4'
N N 0.0061 0.0033 'International Tables Vol C Tables 4.2.6.8 and 6.1.1.4'
Cl Cl 0.1484 0.1585 'International Tables Vol C Tables 4.2.6.8 and 6.1.1.4'
Ti Ti 0.2776 0.4457 'International Tables Vol C Tables 4.2.6.8 and 6.1.1.4'

loop_
_geom_angle_atom_site_label_1
_geom_angle_atom_site_label_2
_geom_angle_atom_site_label_3
_geom_angle
N1 Ti1 C3 119.78(7)
N1 Ti1 C2 85.29(7)
C3 Ti1 C2 34.51(8)
N1 Ti1 C5 98.60(7)
C3 Ti1 C5 56.98(8)
C2 Ti1 C5 56.81(7)
N1 Ti1 C4 129.59(7)
C3 Ti1 C4 33.88(8)
C2 Ti1 C4 56.70(8)
C5 Ti1 C4 34.49(8)
N1 Ti1 C22 133.84(8)
C3 Ti1 C22 103.28(8)
C2 Ti1 C22 135.12(7)
C5 Ti1 C22 90.92(7)
C4 Ti1 C22 78.89(7)
N1 Ti1 C21 124.84(7)
C3 Ti1 C21 113.01(7)
C2 Ti1 C21 145.83(7)
C5 Ti1 C21 123.65(7)
C4 Ti1 C21 103.07(7)
C22 Ti1 C21 33.58(8)
N1 Ti1 C20 91.22(7)
C3 Ti1 C20 145.04(7)
C2 Ti1 C20 164.05(7)
C5 Ti1 C20 139.14(7)
C4 Ti1 C20 134.13(7)
C22 Ti1 C20 55.76(7)
C21 Ti1 C20 33.66(7)
N1 Ti1 C23 102.47(8)
C3 Ti1 C23 123.89(9)
C2 Ti1 C23 140.05(7)
C5 Ti1 C23 83.24(7)
C4 Ti1 C23 90.97(8)
C22 Ti1 C23 33.83(9)
C21 Ti1 C23 56.03(8)
C20 Ti1 C23 55.90(7)
N1 Ti1 C1 72.94(6)
C3 Ti1 C1 57.05(7)
C2 Ti1 C1 34.09(7)
C5 Ti1 C1 34.25(7)
C4 Ti1 C1 56.93(7)
C22 Ti1 C1 125.08(7)
C21 Ti1 C1 157.72(7)
C20 Ti1 C1 157.07(7)
C23 Ti1 C1 110.48(7)
N1 Ti1 Cl1 95.48(5)
C3 Ti1 Cl1 78.19(6)
C2 Ti1 Cl1 81.40(5)
C5 Ti1 Cl1 134.18(6)
C4 Ti1 Cl1 108.36(7)
C22 Ti1 Cl1 109.65(7)
C21 Ti1 Cl1 80.09(6)
C20 Ti1 Cl1 83.45(5)
C23 Ti1 Cl1 135.30(5)
C1 Ti1 Cl1 113.87(5)
N1 Ti1 C19 78.66(7)
C3 Ti1 C19 157.23(8)
C2 Ti1 C19 157.58(7)
C5 Ti1 C19 110.06(7)
C4 Ti1 C19 124.57(8)
C22 Ti1 C19 55.82(7)
C21 Ti1 C19 55.84(7)
C20 Ti1 C19 33.57(7)
C23 Ti1 C19 33.65(7)
C1 Ti1 C19 124.57(7)
Cl1 Ti1 C19 115.41(5)
C2 C1 C5 106.28(18)
C2 C1 C6 126.06(18)
C5 C1 C6 127.21(19)
C2 C1 Ti1 70.75(11)
C5 C1 Ti1 70.97(11)
C6 C1 Ti1 128.97(12)
C3 C2 C1 109.07(19)
C3 C2 Ti1 72.73(12)
C1 C2 Ti1 75.16(11)
C3 C2 H2 125.5
C1 C2 H2 125.5
Ti1 C2 H2 118.5
C4 C3 C2 107.9(2)
C4 C3 Ti1 73.40(12)
C2 C3 Ti1 72.76(11)
C4 C3 H3 126.1
C2 C3 H3 126.1
Ti1 C3 H3 119.6
C3 C4 C5 108.33(19)
C3 C4 Ti1 72.72(12)
C5 C4 Ti1 72.72(11)
C3 C4 H4 125.8
C5 C4 H4 125.8
Ti1 C4 H4 120.5
C4 C5 C1 108.3(2)
C4 C5 Ti1 72.79(12)
C1 C5 Ti1 74.78(11)
C4 C5 H5 125.8
C1 C5 H5 125.8
Ti1 C5 H5 118.5
C1 C6 C8 107.38(17)
C1 C6 C7 107.41(17)
C8 C6 C7 107.13(17)
C1 C6 C9 113.75(15)
C8 C6 C9 110.67(17)
C7 C6 C9 110.22(17)
C6 C7 H7A 109.5
C6 C7 H7B 109.5
H7A C7 H7B 109.5
C6 C7 H7C 109.5
H7A C7 H7C 109.5
H7B C7 H7C 109.5
C6 C8 H8A 109.5
C6 C8 H8B 109.5
H8A C8 H8B 109.5
C6 C8 H8C 109.5
H8A C8 H8C 109.5
H8B C8 H8C 109.5
C10 C9 C11 105.90(17)
C10 C9 C12 107.01(15)
C11 C9 C12 115.96(17)
C10 C9 C6 110.59(16)
C11 C9 C6 110.30(16)
C12 C9 C6 107.03(15)
C9 C10 H10A 109.5
C9 C10 H10B 109.5
H10A C10 H10B 109.5
C9 C10 H10C 109.5
H10A C10 H10C 109.5
H10B C10 H10C 109.5
C9 C11 H11A 109.5
C9 C11 H11B 109.5
H11A C11 H11B 109.5
C9 C11 H11C 109.5
H11A C11 H11C 109.5
H11B C11 H11C 109.5
N1 C12 C9 116.10(16)
N1 C12 C13 117.36(17)
C9 C12 C13 126.54(16)
C12 N1 Ti1 153.65(14)
C16 C13 C15 108.0(2)
C16 C13 C14 106.1(2)
C15 C13 C14 110.7(2)
C16 C13 C12 108.08(17)
C15 C13 C12 110.68(18)
C14 C13 C12 113.05(18)
C13 C14 H14A 109.5
C13 C14 H14B 109.5
H14A C14 H14B 109.5
C13 C14 H14C 109.5
H14A C14 H14C 109.5
H14B C14 H14C 109.5
C13 C15 H15A 109.5
C13 C15 H15B 109.5
H15A C15 H15B 109.5
C13 C15 H15C 109.5
H15A C15 H15C 109.5
H15B C15 H15C 109.5
C13 C16 H16A 109.5
C13 C16 H16B 109.5
H16A C16 H16B 109.5
C13 C16 H16C 109.5
H16A C16 H16C 109.5
H16B C16 H16C 109.5
C20 C19 C23 107.40(19)
C20 C19 C24 124.9(2)
C23 C19 C24 127.2(2)
C20 C19 Ti1 72.02(11)
C23 C19 Ti1 72.29(12)
C24 C19 Ti1 127.47(14)
C21 C20 C19 108.55(18)
C21 C20 C25 126.1(2)
C19 C20 C25 125.2(2)
C21 C20 Ti1 73.01(11)
C19 C20 Ti1 74.41(11)
C25 C20 Ti1 122.75(14)
C22 C21 C20 107.91(19)
C22 C21 C26 126.0(2)
C20 C21 C26 125.7(2)
C22 C21 Ti1 73.13(12)
C20 C21 Ti1 73.32(11)
C26 C21 Ti1 124.73(15)
C21 C22 C23 108.48(19)
C21 C22 C27 124.0(3)
C23 C22 C27 126.5(3)
C21 C22 Ti1 73.30(12)
C23 C22 Ti1 73.63(12)
C27 C22 Ti1 128.18(16)
C22 C23 C19 107.64(19)
C22 C23 C28 124.9(3)
C19 C23 C28 126.2(3)
C22 C23 Ti1 72.54(12)
C19 C23 Ti1 74.06(11)
C28 C23 Ti1 128.80(15)
C19 C24 H24A 109.5
C19 C24 H24B 109.5
H24A C24 H24B 109.5
C19 C24 H24C 109.5
H24A C24 H24C 109.5
H24B C24 H24C 109.5
C20 C25 H25A 109.5
C20 C25 H25B 109.5
H25A C25 H25B 109.5
C20 C25 H25C 109.5
H25A C25 H25C 109.5
H25B C25 H25C 109.5
C21 C26 H26A 109.5
C21 C26 H26B 109.5
H26A C26 H26B 109.5
C21 C26 H26C 109.5
H26A C26 H26C 109.5
H26B C26 H26C 109.5
C22 C27 H27A 109.5
C22 C27 H27B 109.5
H27A C27 H27B 109.5
C22 C27 H27C 109.5
H27A C27 H27C 109.5
H27B C27 H27C 109.5
C23 C28 H28A 109.5
C23 C28 H28B 109.5
H28A C28 H28B 109.5
C23 C28 H28C 109.5
H28A C28 H28C 109.5
H28B C28 H28C 109.5

loop_
_geom_bond_atom_site_label_1
_geom_bond_atom_site_label_2
_geom_bond_distance
Ti1 N1 1.8905(16)
Ti1 C3 2.378(2)
Ti1 C2 2.3786(19)
Ti1 C5 2.3861(19)
Ti1 C4 2.387(2)
Ti1 C22 2.420(2)
Ti1 C21 2.422(2)
Ti1 C20 2.4264(18)
Ti1 C23 2.434(2)
Ti1 C1 2.4355(19)
Ti1 Cl1 2.4512(6)
Ti1 C19 2.4571(19)
C1 C2 1.412(3)
C1 C5 1.421(3)
C1 C6 1.529(3)
C2 C3 1.411(3)
C2 H2 0.9500
C3 C4 1.388(3)
C3 H3 0.9500
C4 C5 1.415(3)
C4 H4 0.9500
C5 H5 0.9500
C6 C8 1.540(3)
C6 C7 1.544(3)
C6 C9 1.600(3)
C7 H7A 0.9800
C7 H7B 0.9800
C7 H7C 0.9800
C8 H8A 0.9800
C8 H8B 0.9800
C8 H8C 0.9800
C9 C10 1.535(3)
C9 C11 1.541(3)
C9 C12 1.556(3)
C10 H10A 0.9800
C10 H10B 0.9800
C10 H10C 0.9800
C11 H11A 0.9800
C11 H11B 0.9800
C11 H11C 0.9800
C12 N1 1.260(3)
C12 C13 1.561(3)
C13 C16 1.523(3)
C13 C15 1.527(3)
C13 C14 1.532(3)
C14 H14A 0.9800
C14 H14B 0.9800
C14 H14C 0.9800
C15 H15A 0.9800
C15 H15B 0.9800
C15 H15C 0.9800
C16 H16A 0.9800
C16 H16B 0.9800
C16 H16C 0.9800
C19 C20 1.411(3)
C19 C23 1.416(3)
C19 C24 1.494(3)
C20 C21 1.404(3)
C20 C25 1.503(3)
C21 C22 1.399(3)
C21 C26 1.506(3)
C22 C23 1.412(4)
C22 C27 1.511(3)
C23 C28 1.502(3)
C24 H24A 0.9800
C24 H24B 0.9800
C24 H24C 0.9800
C25 H25A 0.9800
C25 H25B 0.9800
C25 H25C 0.9800
C26 H26A 0.9800
C26 H26B 0.9800
C26 H26C 0.9800
C27 H27A 0.9800
C27 H27B 0.9800
C27 H27C 0.9800
C28 H28A 0.9800
C28 H28B 0.9800
C28 H28C 0.9800

loop_
_geom_torsion_atom_site_label_1
_geom_torsion_atom_site_label_2
_geom_torsion_atom_site_label_3
_geom_torsion_atom_site_label_4
_geom_torsion
N1 Ti1 C1 C2 107.47(13)
C3 Ti1 C1 C2 -37.40(13)
C5 Ti1 C1 C2 -115.76(18)
C4 Ti1 C1 C2 -78.06(14)
C22 Ti1 C1 C2 -120.48(13)
C21 Ti1 C1 C2 -106.7(2)
C20 Ti1 C1 C2 155.54(16)
C23 Ti1 C1 C2 -155.26(13)
Cl1 Ti1 C1 C2 18.99(13)
C19 Ti1 C1 C2 170.00(12)
N1 Ti1 C1 C5 -136.77(14)
C3 Ti1 C1 C5 78.35(14)
C2 Ti1 C1 C5 115.76(18)
C4 Ti1 C1 C5 37.69(13)
C22 Ti1 C1 C5 -4.72(16)
C21 Ti1 C1 C5 9.1(2)
C20 Ti1 C1 C5 -88.7(2)
C23 Ti1 C1 C5 -39.50(14)
Cl1 Ti1 C1 C5 134.75(12)
C19 Ti1 C1 C5 -74.24(14)
N1 Ti1 C1 C6 -13.83(16)
C3 Ti1 C1 C6 -158.7(2)
C2 Ti1 C1 C6 -121.3(2)
C5 Ti1 C1 C6 122.9(2)
C4 Ti1 C1 C6 160.6(2)
C22 Ti1 C1 C6 118.22(17)
C21 Ti1 C1 C6 132.0(2)
C20 Ti1 C1 C6 34.2(3)
C23 Ti1 C1 C6 83.44(18)
Cl1 Ti1 C1 C6 -102.31(16)
C19 Ti1 C1 C6 48.70(19)
C5 C1 C2 C3 2.9(2)
C6 C1 C2 C3 -169.88(17)
Ti1 C1 C2 C3 65.39(14)
C5 C1 C2 Ti1 -62.49(13)
C6 C1 C2 Ti1 124.73(18)
N1 Ti1 C2 C3 177.93(14)
C5 Ti1 C2 C3 -78.59(15)
C4 Ti1 C2 C3 -37.07(14)
C22 Ti1 C2 C3 -27.63(19)
C21 Ti1 C2 C3 23.8(2)
C20 Ti1 C2 C3 100.1(3)
C23 Ti1 C2 C3 -78.24(18)
C1 Ti1 C2 C3 -115.87(19)
Cl1 Ti1 C2 C3 81.65(13)
C19 Ti1 C2 C3 -137.89(19)
N1 Ti1 C2 C1 -66.20(12)
C3 Ti1 C2 C1 115.87(19)
C5 Ti1 C2 C1 37.28(12)
C4 Ti1 C2 C1 78.80(13)
C22 Ti1 C2 C1 88.25(15)
C21 Ti1 C2 C1 139.72(14)
C20 Ti1 C2 C1 -144.1(2)
C23 Ti1 C2 C1 37.63(18)
Cl1 Ti1 C2 C1 -162.48(12)
C19 Ti1 C2 C1 -22.0(3)
C1 C2 C3 C4 -1.4(2)
Ti1 C2 C3 C4 65.52(15)
C1 C2 C3 Ti1 -66.97(14)
N1 Ti1 C3 C4 -117.71(13)
C2 Ti1 C3 C4 -115.3(2)
C5 Ti1 C3 C4 -37.29(13)
C22 Ti1 C3 C4 45.02(15)
C21 Ti1 C3 C4 78.95(15)
C20 Ti1 C3 C4 92.85(18)
C23 Ti1 C3 C4 15.44(17)
C1 Ti1 C3 C4 -78.39(14)
Cl1 Ti1 C3 C4 152.70(14)
C19 Ti1 C3 C4 23.3(3)
N1 Ti1 C3 C2 -2.38(16)
C5 Ti1 C3 C2 78.04(14)
C4 Ti1 C3 C2 115.3(2)
C22 Ti1 C3 C2 160.36(14)
C21 Ti1 C3 C2 -165.72(13)
C20 Ti1 C3 C2 -151.82(13)
C23 Ti1 C3 C2 130.77(13)
C1 Ti1 C3 C2 36.94(12)
Cl1 Ti1 C3 C2 -91.97(13)
C19 Ti1 C3 C2 138.65(18)
C2 C3 C4 C5 -0.6(2)
Ti1 C3 C4 C5 64.48(14)
C2 C3 C4 Ti1 -65.10(14)
N1 Ti1 C4 C3 85.66(16)
C2 Ti1 C4 C3 37.78(13)
C5 Ti1 C4 C3 116.22(19)
C22 Ti1 C4 C3 -135.44(15)
C21 Ti1 C4 C3 -111.96(14)
C20 Ti1 C4 C3 -127.12(14)
C23 Ti1 C4 C3 -167.23(14)
C1 Ti1 C4 C3 78.79(14)
Cl1 Ti1 C4 C3 -28.23(14)
C19 Ti1 C4 C3 -169.28(12)
N1 Ti1 C4 C5 -30.56(17)
C3 Ti1 C4 C5 -116.22(19)
C2 Ti1 C4 C5 -78.44(13)
C22 Ti1 C4 C5 108.34(14)
C21 Ti1 C4 C5 131.82(13)
C20 Ti1 C4 C5 116.66(13)
C23 Ti1 C4 C5 76.56(13)
C1 Ti1 C4 C5 -37.43(12)
Cl1 Ti1 C4 C5 -144.45(11)
C19 Ti1 C4 C5 74.51(14)
C3 C4 C5 C1 2.4(2)
Ti1 C4 C5 C1 66.91(13)
C3 C4 C5 Ti1 -64.48(15)
C2 C1 C5 C4 -3.2(2)
C6 C1 C5 C4 169.42(17)
Ti1 C1 C5 C4 -65.60(14)
C2 C1 C5 Ti1 62.35(13)
C6 C1 C5 Ti1 -124.98(18)
N1 Ti1 C5 C4 156.66(13)
C3 Ti1 C5 C4 36.61(13)
C2 Ti1 C5 C4 78.09(14)
C22 Ti1 C5 C4 -68.67(14)
C21 Ti1 C5 C4 -60.70(15)
C20 Ti1 C5 C4 -101.35(15)
C23 Ti1 C5 C4 -101.69(14)
C1 Ti1 C5 C4 115.18(19)
Cl1 Ti1 C5 C4 50.30(15)
C19 Ti1 C5 C4 -122.35(13)
N1 Ti1 C5 C1 41.47(13)
C3 Ti1 C5 C1 -78.57(13)
C2 Ti1 C5 C1 -37.10(12)
C4 Ti1 C5 C1 -115.18(19)
C22 Ti1 C5 C1 176.14(13)
C21 Ti1 C5 C1 -175.89(11)
C20 Ti1 C5 C1 143.47(12)
C23 Ti1 C5 C1 143.13(14)
Cl1 Ti1 C5 C1 -64.89(14)
C19 Ti1 C5 C1 122.47(12)
C2 C1 C6 C8 18.4(3)
C5 C1 C6 C8 -152.87(19)
Ti1 C1 C6 C8 112.11(18)
C2 C1 C6 C7 133.3(2)
C5 C1 C6 C7 -37.9(3)
Ti1 C1 C6 C7 -132.96(16)
C2 C1 C6 C9 -104.4(2)
C5 C1 C6 C9 84.3(2)
Ti1 C1 C6 C9 -10.7(2)
C1 C6 C9 C10 -69.7(2)
C8 C6 C9 C10 169.31(17)
C7 C6 C9 C10 51.0(2)
C1 C6 C9 C11 173.49(17)
C8 C6 C9 C11 52.5(2)
C7 C6 C9 C11 -65.8(2)
C1 C6 C9 C12 46.5(2)
C8 C6 C9 C12 -74.5(2)
C7 C6 C9 C12 167.22(16)
C10 C9 C12 N1 57.7(2)
C11 C9 C12 N1 175.57(18)
C6 C9 C12 N1 -60.9(2)
C10 C9 C12 C13 -122.5(2)
C11 C9 C12 C13 -4.6(3)
C6 C9 C12 C13 118.94(19)
C9 C12 N1 Ti1 36.4(4)
C13 C12 N1 Ti1 -143.4(3)
C3 Ti1 N1 C12 35.5(3)
C2 Ti1 N1 C12 34.1(3)
C5 Ti1 N1 C12 -21.2(3)
C4 Ti1 N1 C12 -4.3(4)
C22 Ti1 N1 C12 -120.9(3)
C21 Ti1 N1 C12 -163.3(3)
C20 Ti1 N1 C12 -161.4(3)
C23 Ti1 N1 C12 -106.2(3)
C1 Ti1 N1 C12 1.7(3)
Cl1 Ti1 N1 C12 115.0(3)
C19 Ti1 N1 C12 -130.1(3)
N1 C12 C13 C16 -2.5(3)
C9 C12 C13 C16 177.6(2)
N1 C12 C13 C15 -120.7(2)
C9 C12 C13 C15 59.5(3)
N1 C12 C13 C14 114.6(2)
C9 C12 C13 C14 -65.3(3)
N1 Ti1 C19 C20 -109.97(12)
C3 Ti1 C19 C20 103.9(2)
C2 Ti1 C19 C20 -155.08(17)
C5 Ti1 C19 C20 154.92(12)
C4 Ti1 C19 C20 119.40(13)
C22 Ti1 C19 C20 78.07(13)
C21 Ti1 C19 C20 37.20(12)
C23 Ti1 C19 C20 115.70(18)
C1 Ti1 C19 C20 -169.86(11)
Cl1 Ti1 C19 C20 -19.25(13)
N1 Ti1 C19 C23 134.33(14)
C3 Ti1 C19 C23 -11.8(3)
C2 Ti1 C19 C23 89.2(2)
C5 Ti1 C19 C23 39.21(14)
C4 Ti1 C19 C23 3.70(16)
C22 Ti1 C19 C23 -37.64(13)
C21 Ti1 C19 C23 -78.50(14)
C20 Ti1 C19 C23 -115.70(18)
C1 Ti1 C19 C23 74.43(14)
Cl1 Ti1 C19 C23 -134.95(12)
N1 Ti1 C19 C24 10.6(2)
C3 Ti1 C19 C24 -135.6(2)
C2 Ti1 C19 C24 -34.5(3)
C5 Ti1 C19 C24 -84.5(2)
C4 Ti1 C19 C24 -120.0(2)
C22 Ti1 C19 C24 -161.4(2)
C21 Ti1 C19 C24 157.8(2)
C20 Ti1 C19 C24 120.6(3)
C23 Ti1 C19 C24 -123.7(3)
C1 Ti1 C19 C24 -49.3(2)
Cl1 Ti1 C19 C24 101.3(2)
C23 C19 C20 C21 -1.5(2)
C24 C19 C20 C21 170.83(19)
Ti1 C19 C20 C21 -65.57(13)
C23 C19 C20 C25 -176.53(19)
C24 C19 C20 C25 -4.2(3)
Ti1 C19 C20 C25 119.38(19)
C23 C19 C20 Ti1 64.09(13)
C24 C19 C20 Ti1 -123.60(19)
N1 Ti1 C20 C21 -177.32(13)
C3 Ti1 C20 C21 -23.5(2)
C2 Ti1 C20 C21 -100.3(3)
C5 Ti1 C20 C21 78.01(16)
C4 Ti1 C20 C21 27.35(17)
C22 Ti1 C20 C21 37.24(14)
C23 Ti1 C20 C21 78.42(14)
C1 Ti1 C20 C21 137.34(17)
Cl1 Ti1 C20 C21 -81.94(12)
C19 Ti1 C20 C21 115.50(18)
N1 Ti1 C20 C19 67.18(12)
C3 Ti1 C20 C19 -139.02(15)
C2 Ti1 C20 C19 144.2(2)
C5 Ti1 C20 C19 -37.49(17)
C4 Ti1 C20 C19 -88.15(15)
C22 Ti1 C20 C19 -78.26(14)
C21 Ti1 C20 C19 -115.50(18)
C23 Ti1 C20 C19 -37.09(13)
C1 Ti1 C20 C19 21.8(2)
Cl1 Ti1 C20 C19 162.56(12)
N1 Ti1 C20 C25 -54.94(19)
C3 Ti1 C20 C25 98.9(2)
C2 Ti1 C20 C25 22.1(4)
C5 Ti1 C20 C25 -159.61(17)
C4 Ti1 C20 C25 149.72(18)
C22 Ti1 C20 C25 159.6(2)
C21 Ti1 C20 C25 122.4(2)
C23 Ti1 C20 C25 -159.2(2)
C1 Ti1 C20 C25 -100.3(2)
Cl1 Ti1 C20 C25 40.43(18)
C19 Ti1 C20 C25 -122.1(2)
C19 C20 C21 C22 1.0(2)
C25 C20 C21 C22 176.03(19)
Ti1 C20 C21 C22 -65.46(14)
C19 C20 C21 C26 -172.4(2)
C25 C20 C21 C26 2.6(3)
Ti1 C20 C21 C26 121.1(2)
C19 C20 C21 Ti1 66.49(13)
C25 C20 C21 Ti1 -118.5(2)
N1 Ti1 C21 C22 118.51(14)
C3 Ti1 C21 C22 -79.14(15)
C2 Ti1 C21 C22 -93.55(18)
C5 Ti1 C21 C22 -14.52(17)
C4 Ti1 C21 C22 -44.98(15)
C20 Ti1 C21 C22 115.24(19)
C23 Ti1 C21 C22 37.23(14)
C1 Ti1 C21 C22 -20.6(3)
Cl1 Ti1 C21 C22 -151.70(14)
C19 Ti1 C21 C22 78.14(15)
N1 Ti1 C21 C20 3.27(16)
C3 Ti1 C21 C20 165.62(12)
C2 Ti1 C21 C20 151.21(13)
C5 Ti1 C21 C20 -129.75(13)
C4 Ti1 C21 C20 -160.21(13)
C22 Ti1 C21 C20 -115.24(19)
C23 Ti1 C21 C20 -78.00(13)
C1 Ti1 C21 C20 -135.86(18)
Cl1 Ti1 C21 C20 93.07(12)
C19 Ti1 C21 C20 -37.10(12)
N1 Ti1 C21 C26 -119.0(2)
C3 Ti1 C21 C26 43.4(2)
C2 Ti1 C21 C26 29.0(3)
C5 Ti1 C21 C26 108.0(2)
C4 Ti1 C21 C26 77.5(2)
C22 Ti1 C21 C26 122.5(3)
C20 Ti1 C21 C26 -122.3(3)
C23 Ti1 C21 C26 159.7(2)
C1 Ti1 C21 C26 101.9(3)
Cl1 Ti1 C21 C26 -29.2(2)
C19 Ti1 C21 C26 -159.3(2)
C20 C21 C22 C23 -0.2(2)
C26 C21 C22 C23 173.2(2)
Ti1 C21 C22 C23 -65.77(14)
C20 C21 C22 C27 -169.2(2)
C26 C21 C22 C27 4.1(3)
Ti1 C21 C22 C27 125.2(2)
C20 C21 C22 Ti1 65.60(14)
C26 C21 C22 Ti1 -121.0(2)
N1 Ti1 C22 C21 -89.18(16)
C3 Ti1 C22 C21 111.75(14)
C2 Ti1 C22 C21 127.40(13)
C5 Ti1 C22 C21 167.95(14)
C4 Ti1 C22 C21 135.44(15)
C20 Ti1 C22 C21 -37.34(12)
C23 Ti1 C22 C21 -115.66(18)
C1 Ti1 C22 C21 170.61(12)
Cl1 Ti1 C22 C21 29.73(14)
C19 Ti1 C22 C21 -78.22(13)
N1 Ti1 C22 C23 26.48(17)
C3 Ti1 C22 C23 -132.60(13)
C2 Ti1 C22 C23 -116.94(14)
C5 Ti1 C22 C23 -76.39(13)
C4 Ti1 C22 C23 -108.90(14)
C21 Ti1 C22 C23 115.66(18)
C20 Ti1 C22 C23 78.32(13)
C1 Ti1 C22 C23 -73.73(14)
Cl1 Ti1 C22 C23 145.39(11)
C19 Ti1 C22 C23 37.44(12)
N1 Ti1 C22 C27 150.4(3)
C3 Ti1 C22 C27 -8.6(3)
C2 Ti1 C22 C27 7.0(3)
C5 Ti1 C22 C27 47.6(3)
C4 Ti1 C22 C27 15.0(3)
C21 Ti1 C22 C27 -120.4(4)
C20 Ti1 C22 C27 -157.7(3)
C23 Ti1 C22 C27 124.0(3)
C1 Ti1 C22 C27 50.2(3)
Cl1 Ti1 C22 C27 -90.7(3)
C19 Ti1 C22 C27 161.4(3)
C21 C22 C23 C19 -0.7(2)
C27 C22 C23 C19 168.0(2)
Ti1 C22 C23 C19 -66.29(14)
C21 C22 C23 C28 -168.9(2)
C27 C22 C23 C28 -0.2(4)
Ti1 C22 C23 C28 125.6(2)
C21 C22 C23 Ti1 65.55(14)
C27 C22 C23 Ti1 -125.7(2)
C20 C19 C23 C22 1.4(2)
C24 C19 C23 C22 -170.71(19)
Ti1 C19 C23 C22 65.27(14)
C20 C19 C23 C28 169.3(2)
C24 C19 C23 C28 -2.7(3)
Ti1 C19 C23 C28 -126.8(2)
C20 C19 C23 Ti1 -63.91(13)
C24 C19 C23 Ti1 124.0(2)
N1 Ti1 C23 C22 -160.77(13)
C3 Ti1 C23 C22 59.66(15)
C2 Ti1 C23 C22 101.58(15)
C5 Ti1 C23 C22 101.88(13)
C4 Ti1 C23 C22 68.20(13)
C21 Ti1 C23 C22 -36.95(12)
C20 Ti1 C23 C22 -77.86(13)
C1 Ti1 C23 C22 123.01(12)
Cl1 Ti1 C23 C22 -49.51(16)
C19 Ti1 C23 C22 -114.85(18)
N1 Ti1 C23 C19 -45.92(13)
C3 Ti1 C23 C19 174.51(12)
C2 Ti1 C23 C19 -143.57(13)
C5 Ti1 C23 C19 -143.27(14)
C4 Ti1 C23 C19 -176.95(13)
C22 Ti1 C23 C19 114.85(18)
C21 Ti1 C23 C19 77.90(13)
C20 Ti1 C23 C19 36.99(11)
C1 Ti1 C23 C19 -122.14(12)
Cl1 Ti1 C23 C19 65.34(16)
N1 Ti1 C23 C28 78.1(3)
C3 Ti1 C23 C28 -61.5(3)
C2 Ti1 C23 C28 -19.6(3)
C5 Ti1 C23 C28 -19.3(3)
C4 Ti1 C23 C28 -53.0(3)
C22 Ti1 C23 C28 -121.2(3)
C21 Ti1 C23 C28 -158.1(3)
C20 Ti1 C23 C28 161.0(3)
C1 Ti1 C23 C28 1.9(3)
Cl1 Ti1 C23 C28 -170.7(2)
C19 Ti1 C23 C28 124.0(3)
